data_4516127
loop_
_publ_author_name
'Konarev, Dmitri V.'
'Kuzmin, Alexey V.'
'Batov, Mikhail S.'
'Khasanov, Salavat S.'
'Otsuka, Akihiro'
'Yamochi, Hideki'
'Kitagawa, Hiroshi'
'Lyubovskaya, Rimma N.'

_publ_section_title
;
 {CpFe<sup>II</sup>(CO)<sub>2</sub>Sn<sup>II</sup>(Macrocycle<sup>&#x2022;3-</sup>)}
 Radicals with Intrinsic Charge Transfer from CpFe(CO)<sub>2</sub> to
 Macrocycles (Cp: Cp or Cp*); Effective Magnetic Coupling between Radical
 Trianionic Macrocycles<sup>&#x2022;3</sup>.
;
_journal_issue 11
_journal_name_full 'ACS omega'
_journal_page_first 14875
_journal_page_last 14888
_journal_paper_doi 10.1021/acsomega.8b02221
_journal_volume 3
_journal_year 2018
_chemical_formula_moiety 'C44 H31 Fe N8 O2 Sn, 0.5(C6 H4 Cl2)'
_chemical_formula_sum 'C47 H33 Cl Fe N8 O2 Sn'
_chemical_formula_weight 951.80
_space_group_crystal_system triclinic
_space_group_IT_number 2
_space_group_name_Hall '-P 1'
_space_group_name_H-M_alt 'P -1'
_atom_sites_solution_hydrogens geom
_atom_sites_solution_primary dual
_atom_sites_solution_secondary difmap
_audit_creation_date 2017-04-18
_audit_creation_method
;
Olex2 1.2-alpha
(compiled 2017.03.28 svn.r3405 for OlexSys, GUI svn.r5335)
;
_cell_angle_alpha 90.491(2)
_cell_angle_beta 91.962(2)
_cell_angle_gamma 98.758(2)
_cell_formula_units_Z 2
_cell_length_a 10.3737(3)
_cell_length_b 11.6856(3)
_cell_length_c 16.9500(4)
_cell_measurement_reflns_used 16757
_cell_measurement_temperature 100
_cell_measurement_theta_max 29.2380
_cell_measurement_theta_min 2.0400
_cell_volume 2029.38(9)
_computing_cell_refinement 'CrysAlisPro 1.171.38.43 (Rigaku OD, 2015)'
_computing_data_collection 'CrysAlisPro 1.171.38.43 (Rigaku OD, 2015)'
_computing_data_reduction 'CrysAlisPro 1.171.38.43 (Rigaku OD, 2015)'
_computing_molecular_graphics 'Olex2 (Dolomanov et al., 2009)'
_computing_publication_material 'Olex2 (Dolomanov et al., 2009)'
_computing_structure_refinement 'ShelXL (Sheldrick, 2015)'
_computing_structure_solution 'ShelXT (Sheldrick, 2015)'
_diffrn_ambient_temperature 100(2)
_diffrn_detector 'CCD area detector'
_diffrn_detector_type 'Bruker APEX-II CCD'
_diffrn_measured_fraction_theta_full 0.997
_diffrn_measured_fraction_theta_max 0.912
_diffrn_measurement_details
;
List of Runs (angles in degrees, time in seconds):

  # Type    Start    End  Width  t~exp~   \w     \q     \k     \f   Frames
--------------------------------------------------------------------------
  1  \w     10.89 200.89   0.50   30.00    --   28.00  73.42 -25.61  380
  2  \w     10.89 200.89   0.50   30.00    --   28.00  73.42 154.39  380
  3  \w     10.89 200.89   0.50   30.00    --   28.00  73.42  94.39  380
  4  \w     10.89 200.89   0.50   30.00    --   28.00  73.42-145.61  380
;
_diffrn_measurement_device 'abstract diffractometer'
_diffrn_measurement_device_type 'Saxi-CrysAlisPro-abstract goniometer imported SAXI images'
_diffrn_measurement_method '\f and \w scans'
_diffrn_orient_matrix_type 'CrysAlisPro convention (1999,Acta A55,543-557)'
_diffrn_orient_matrix_UB_11 0.0217415000
_diffrn_orient_matrix_UB_12 0.0313086000
_diffrn_orient_matrix_UB_13 -0.0339437000
_diffrn_orient_matrix_UB_21 -0.0051334000
_diffrn_orient_matrix_UB_22 0.0527157000
_diffrn_orient_matrix_UB_23 0.0198432000
_diffrn_orient_matrix_UB_31 0.0655226000
_diffrn_orient_matrix_UB_32 0.0036472000
_diffrn_orient_matrix_UB_33 0.0144087000
_diffrn_radiation_monochromator graphite
_diffrn_radiation_probe x-ray
_diffrn_radiation_type MoK\a
_diffrn_radiation_wavelength 0.71073
_diffrn_reflns_av_R_equivalents 0.0193
_diffrn_reflns_av_unetI/netI 0.0242
_diffrn_reflns_Laue_measured_fraction_full 0.997
_diffrn_reflns_Laue_measured_fraction_max 0.912
_diffrn_reflns_limit_h_max 14
_diffrn_reflns_limit_h_min -14
_diffrn_reflns_limit_k_max 15
_diffrn_reflns_limit_k_min -15
_diffrn_reflns_limit_l_max 22
_diffrn_reflns_limit_l_min -22
_diffrn_reflns_number 24721
_diffrn_reflns_point_group_measured_fraction_full 0.997
_diffrn_reflns_point_group_measured_fraction_max 0.912
_diffrn_reflns_theta_full 25.242
_diffrn_reflns_theta_max 29.107
_diffrn_reflns_theta_min 2.120
_diffrn_source 'sealed tube'
_diffrn_source_target MoK\a
_diffrn_source_type 'Enhance (Mo) X-ray Source'
_exptl_absorpt_coefficient_mu 1.090
_exptl_absorpt_correction_T_max 1.00000
_exptl_absorpt_correction_T_min 0.81421
_exptl_absorpt_correction_type multi-scan
_exptl_absorpt_process_details
;
CrysAlisPro 1.171.38.43 (Rigaku Oxford Diffraction, 2015)
Empirical absorption correction using spherical harmonics,
implemented in SCALE3 ABSPACK scaling algorithm.
;
_exptl_crystal_colour 'metallic dark black'
_exptl_crystal_colour_lustre metallic
_exptl_crystal_colour_modifier dark
_exptl_crystal_colour_primary black
_exptl_crystal_density_diffrn 1.558
_exptl_crystal_description block
_exptl_crystal_F_000 960
_exptl_crystal_size_max 0.451
_exptl_crystal_size_mid 0.172
_exptl_crystal_size_min 0.141
_refine_diff_density_max 0.642
_refine_diff_density_min -0.344
_refine_diff_density_rms 0.079
_refine_ls_extinction_method none
_refine_ls_goodness_of_fit_ref 1.034
_refine_ls_hydrogen_treatment constr
_refine_ls_matrix_type full
_refine_ls_number_parameters 637
_refine_ls_number_reflns 9918
_refine_ls_number_restraints 156
_refine_ls_restrained_S_all 1.030
_refine_ls_R_factor_all 0.0357
_refine_ls_R_factor_gt 0.0285
_refine_ls_shift/su_max 0.001
_refine_ls_shift/su_mean 0.000
_refine_ls_structure_factor_coef Fsqd
_refine_ls_weighting_details 'w=1/[\s^2^(Fo^2^)+(0.0301P)^2^+2.0871P] where P=(Fo^2^+2Fc^2^)/3'
_refine_ls_weighting_scheme calc
_refine_ls_wR_factor_gt 0.0631
_refine_ls_wR_factor_ref 0.0661
_reflns_Friedel_coverage 0.000
_reflns_number_gt 8765
_reflns_number_total 9918
_reflns_threshold_expression 'I > 2\s(I)'
_cod_data_source_file ao8b02221_si_002.cif
_cod_data_source_block Comp03
_cod_database_code 4516127
_shelx_shelxl_version_number 2016/6
_chemical_oxdiff_formula C54H46N8O4Fe1Sn1
_shelx_space_group_comment
;
The symmetry employed for this shelxl refinement is uniquely defined
by the following loop, which should always be used as a source of
symmetry information in preference to the above space-group names.
They are only intended as comments.
;
_reflns_odcompleteness_completeness 99.47
_reflns_odcompleteness_iscentric 1
_reflns_odcompleteness_theta 26.32
_olex2_refinement_description
;
1. Fixed Uiso
 At 1.2 times of:
  All C(H) groups
 At 1.5 times of:
  All C(H,H,H) groups
2. Uiso/Uaniso restraints and constraints
C6A \\sim C7A \\sim C8A \\sim C4A \\sim C5A \\sim C9A \\sim C9 \\sim C4 \\sim
C5 \\sim C6 \\sim C8 \\sim C7: within 1.7A with sigma of 0.004 and sigma for
terminal atoms of 0.008
Cl2 \\sim Cl3 \\sim Cl2A \\sim Cl3A: within 1.7A with sigma of 0.004 and sigma
for terminal atoms of 0.008
3. Same fragment restrains
{Cl2, Cl3, C4, C5, C6, C7, C8, C9} sigma for 1-2: 0.0001, 1-3: 0.0001
as
{Cl2A, Cl3A, C4A, C5A, C6A, C7A, C8A, C9A}
4. Others
 Sof(Cl2A)=Sof(Cl3A)=Sof(C4A)=Sof(C5A)=Sof(C6A)=Sof(H6A)=Sof(C7A)=Sof(H7A)=
 Sof(C8A)=Sof(H8A)=Sof(C9A)=Sof(H9A)=0.5*(1-FVAR(2))
 Sof(Cl2)=Sof(Cl3)=Sof(C4)=Sof(C5)=Sof(C6)=Sof(H6)=Sof(C7)=Sof(H7)=Sof(C8)=
 Sof(H8)=Sof(C9)=Sof(H9)=0.5*FVAR(2)
5.a Free rotating group:
 Cl2(Cl3,C4,C5,C6,C7,C8,C9)
5.b Aromatic/amide H refined with riding coordinates:
 C117(H117), C118(H118), C119(H119), C120(H120), C121(H121), C122(H122),
 C123(H123), C124(H124), C125(H125), C126(H126), C127(H127), C128(H128),
 C129(H129), C130(H130), C131(H131), C132(H132), C6(H6), C7(H7), C8(H8), C9(H9),
  C6A(H6A), C7A(H7A), C8A(H8A), C9A(H9A)
5.c Idealised Me refined as rotating group:
 C206(H20A,H20B,H20C), C207(H20D,H20E,H20F), C208(H20G,H20H,H20I), C209(H20J,
 H20K,H20L), C210(H21A,H21B,H21C)
;
_olex2_submission_special_instructions 'No special instructions were received'
_oxdiff_exptl_absorpt_empirical_details
;
Empirical correction (ABSPACK) includes:
- Absorption correction using spherical harmonics
- Frame scaling
- Detector area scaling
;
_oxdiff_exptl_absorpt_empirical_full_max 1.179
_oxdiff_exptl_absorpt_empirical_full_min 0.902

loop_
_space_group_symop_operation_xyz
'x, y, z'
'-x, -y, -z'

loop_
_atom_site_label
_atom_site_type_symbol
_atom_site_fract_x
_atom_site_fract_y
_atom_site_fract_z
_atom_site_U_iso_or_equiv
_atom_site_adp_type
_atom_site_occupancy
_atom_site_site_symmetry_order
_atom_site_calc_flag
_atom_site_refinement_flags_posn
_atom_site_refinement_flags_adp
_atom_site_refinement_flags_occupancy
_atom_site_disorder_assembly
_atom_site_disorder_group
Sn11 Sn 0.32246(2) 0.48055(2) 0.29687(2) 0.01242(4) Uani 1 1 d . . . . .
Fe21 Fe 0.11872(3) 0.53586(3) 0.23068(2) 0.01610(6) Uani 1 1 d . . . . .
O201 O 0.19378(17) 0.44266(18) 0.08080(9) 0.0362(4) Uani 1 1 d . . . . .
O202 O 0.25788(16) 0.77249(14) 0.21583(11) 0.0321(4) Uani 1 1 d . . . . .
N101 N 0.48033(16) 0.61865(14) 0.27214(10) 0.0152(3) Uani 1 1 d . . . . .
N102 N 0.42398(16) 0.39064(14) 0.21169(9) 0.0151(3) Uani 1 1 d . . . . .
N103 N 0.31852(16) 0.31834(14) 0.35713(10) 0.0150(3) Uani 1 1 d . . . . .
N104 N 0.36997(16) 0.54711(14) 0.41560(9) 0.0144(3) Uani 1 1 d . . . . .
N105 N 0.54075(16) 0.55694(15) 0.14195(10) 0.0171(3) Uani 1 1 d . . . . .
N106 N 0.34771(17) 0.18784(15) 0.24694(10) 0.0185(3) Uani 1 1 d . . . . .
N107 N 0.28498(16) 0.37646(14) 0.49336(10) 0.0158(3) Uani 1 1 d . . . . .
N108 N 0.46891(16) 0.74701(14) 0.38630(10) 0.0166(3) Uani 1 1 d . . . . .
C101 C 0.50397(19) 0.72415(17) 0.31419(12) 0.0161(4) Uani 1 1 d . . . . .
C102 C 0.57992(19) 0.81092(17) 0.26501(12) 0.0179(4) Uani 1 1 d . . . . .
C103 C 0.59755(19) 0.75604(17) 0.19267(12) 0.0171(4) Uani 1 1 d . . . . .
C104 C 0.53561(18) 0.63549(17) 0.19803(11) 0.0158(4) Uani 1 1 d . . . . .
C105 C 0.49577(19) 0.44320(18) 0.15036(11) 0.0163(4) Uani 1 1 d . . . . .
C106 C 0.5262(2) 0.35446(18) 0.09725(12) 0.0179(4) Uani 1 1 d . . . . .
C107 C 0.4731(2) 0.24653(18) 0.12901(12) 0.0188(4) Uani 1 1 d . . . . .
C108 C 0.40707(19) 0.27109(18) 0.19970(12) 0.0174(4) Uani 1 1 d . . . . .
C109 C 0.31082(19) 0.21001(17) 0.31882(12) 0.0173(4) Uani 1 1 d . . . . .
C110 C 0.2658(2) 0.11906(18) 0.37500(12) 0.0188(4) Uani 1 1 d . . . . .
C111 C 0.24914(19) 0.17450(18) 0.44716(12) 0.0174(4) Uani 1 1 d . . . . .
C112 C 0.28407(18) 0.29916(17) 0.43594(11) 0.0149(4) Uani 1 1 d . . . . .
C113 C 0.32825(18) 0.49055(17) 0.48428(11) 0.0147(4) Uani 1 1 d . . . . .
C114 C 0.34014(18) 0.57396(17) 0.54837(11) 0.0151(4) Uani 1 1 d . . . . .
C115 C 0.38834(18) 0.68363(17) 0.51641(11) 0.0156(4) Uani 1 1 d . . . . .
C116 C 0.40962(19) 0.66418(17) 0.43381(11) 0.0157(4) Uani 1 1 d . . . . .
C117 C 0.6350(2) 0.92609(19) 0.28078(14) 0.0237(4) Uani 1 1 d . . . . .
H117 H 0.624209 0.962516 0.329938 0.028 Uiso 1 1 calc R . . . .
C118 C 0.7065(2) 0.9854(2) 0.22114(15) 0.0302(5) Uani 1 1 d . . . . .
H118 H 0.745198 1.063723 0.230059 0.036 Uiso 1 1 calc R . . . .
C119 C 0.7223(2) 0.93157(19) 0.14824(15) 0.0276(5) Uani 1 1 d . . . . .
H119 H 0.770678 0.974543 0.108809 0.033 Uiso 1 1 calc R . . . .
C120 C 0.6685(2) 0.81652(19) 0.13264(13) 0.0222(4) Uani 1 1 d . . . . .
H120 H 0.679396 0.780340 0.083417 0.027 Uiso 1 1 calc R . . . .
C121 C 0.5992(2) 0.3615(2) 0.02823(12) 0.0215(4) Uani 1 1 d . . . . .
H121 H 0.632157 0.434064 0.006019 0.026 Uiso 1 1 calc R . . . .
C122 C 0.6209(2) 0.2579(2) -0.00584(13) 0.0263(5) Uani 1 1 d . . . . .
H122 H 0.669477 0.259692 -0.052448 0.032 Uiso 1 1 calc R . . . .
C123 C 0.5725(2) 0.1498(2) 0.02718(13) 0.0285(5) Uani 1 1 d . . . . .
H123 H 0.591624 0.080882 0.003120 0.034 Uiso 1 1 calc R . . . .
C124 C 0.4975(2) 0.1418(2) 0.09410(13) 0.0244(5) Uani 1 1 d . . . . .
H124 H 0.464069 0.068813 0.115498 0.029 Uiso 1 1 calc R . . . .
C125 C 0.2493(2) -0.00193(19) 0.36822(14) 0.0255(5) Uani 1 1 d . . . . .
H125 H 0.262632 -0.039420 0.319878 0.031 Uiso 1 1 calc R . . . .
C126 C 0.2124(3) -0.0650(2) 0.43546(15) 0.0312(5) Uani 1 1 d . . . . .
H126 H 0.200433 -0.147207 0.432715 0.037 Uiso 1 1 calc R . . . .
C127 C 0.1925(2) -0.0100(2) 0.50716(14) 0.0293(5) Uani 1 1 d . . . . .
H127 H 0.165445 -0.055788 0.551392 0.035 Uiso 1 1 calc R . . . .
C128 C 0.2118(2) 0.11078(19) 0.51467(13) 0.0224(4) Uani 1 1 d . . . . .
H128 H 0.200207 0.148072 0.563366 0.027 Uiso 1 1 calc R . . . .
C129 C 0.31740(19) 0.56181(18) 0.62983(12) 0.0178(4) Uani 1 1 d . . . . .
H129 H 0.287260 0.488397 0.651671 0.021 Uiso 1 1 calc R . . . .
C130 C 0.34085(19) 0.66142(19) 0.67671(12) 0.0196(4) Uani 1 1 d . . . . .
H130 H 0.326334 0.655666 0.731661 0.024 Uiso 1 1 calc R . . . .
C131 C 0.3859(2) 0.77152(18) 0.64475(12) 0.0196(4) Uani 1 1 d . . . . .
H131 H 0.398658 0.837946 0.678460 0.024 Uiso 1 1 calc R . . . .
C132 C 0.41178(19) 0.78417(18) 0.56491(12) 0.0187(4) Uani 1 1 d . . . . .
H132 H 0.443992 0.857654 0.543855 0.022 Uiso 1 1 calc R . . . .
C201 C -0.00464(19) 0.5437(2) 0.32712(12) 0.0208(4) Uani 1 1 d . . . . .
C202 C -0.01634(19) 0.4254(2) 0.29990(13) 0.0224(4) Uani 1 1 d . . . . .
C203 C -0.06057(19) 0.42075(19) 0.21862(13) 0.0209(4) Uani 1 1 d . . . . .
C204 C -0.07808(19) 0.53665(19) 0.19505(12) 0.0190(4) Uani 1 1 d . . . . .
C205 C -0.04621(19) 0.61125(19) 0.26269(12) 0.0189(4) Uani 1 1 d . . . . .
C206 C 0.0273(2) 0.5889(2) 0.41032(13) 0.0303(5) Uani 1 1 d . . . . .
H20A H 0.077586 0.536749 0.438748 0.045 Uiso 1 1 calc GR . . . .
H20B H -0.053771 0.593034 0.437473 0.045 Uiso 1 1 calc GR . . . .
H20C H 0.078947 0.666392 0.408748 0.045 Uiso 1 1 calc GR . . . .
C207 C -0.0044(2) 0.3212(2) 0.35051(17) 0.0353(6) Uani 1 1 d . . . . .
H20D H 0.034026 0.264154 0.319990 0.053 Uiso 1 1 calc GR . . . .
H20E H -0.091070 0.286591 0.367089 0.053 Uiso 1 1 calc GR . . . .
H20F H 0.051723 0.345527 0.397232 0.053 Uiso 1 1 calc GR . . . .
C208 C -0.0939(2) 0.3133(2) 0.16780(16) 0.0329(6) Uani 1 1 d . . . . .
H20G H -0.076585 0.332617 0.112637 0.049 Uiso 1 1 calc GR . . . .
H20H H -0.186468 0.281982 0.172442 0.049 Uiso 1 1 calc GR . . . .
H20I H -0.040434 0.255357 0.185249 0.049 Uiso 1 1 calc GR . . . .
C209 C -0.1282(2) 0.5711(2) 0.11543(13) 0.0271(5) Uani 1 1 d . . . . .
H20J H -0.091367 0.651677 0.105121 0.041 Uiso 1 1 calc GR . . . .
H20K H -0.223647 0.563535 0.115112 0.041 Uiso 1 1 calc GR . . . .
H20L H -0.102247 0.520576 0.074369 0.041 Uiso 1 1 calc GR . . . .
C210 C -0.0612(2) 0.7378(2) 0.26839(15) 0.0279(5) Uani 1 1 d . . . . .
H21A H 0.005211 0.777790 0.305690 0.042 Uiso 1 1 calc GR . . . .
H21B H -0.148233 0.744565 0.286884 0.042 Uiso 1 1 calc GR . . . .
H21C H -0.050335 0.772880 0.216272 0.042 Uiso 1 1 calc GR . . . .
C211 C 0.1692(2) 0.4808(2) 0.14091(13) 0.0237(5) Uani 1 1 d . . . . .
C212 C 0.2067(2) 0.6781(2) 0.22257(13) 0.0229(4) Uani 1 1 d . . . . .
Cl2 Cl 0.13263(18) -0.08054(14) 0.09434(10) 0.0406(5) Uani 0.3700(15) 1 d D U P A -1
Cl3 Cl 0.12218(17) 0.18187(11) 0.04624(11) 0.0409(5) Uani 0.3700(15) 1 d DG U P A -1
C4 C 0.02574(16) -0.04714(11) 0.02041(10) 0.0253(10) Uani 0.3700(15) 1 d DG U P A -1
C5 C 0.02120(15) 0.06818(13) -0.00073(9) 0.0264(10) Uani 0.3700(15) 1 d DG U P A -1
C6 C -0.0663(2) 0.09201(19) -0.06073(14) 0.0317(11) Uani 0.3700(15) 1 d DG U P A -1
H6 H -0.069536 0.169924 -0.075145 0.038 Uiso 0.3700(15) 1 calc R . P A -1
C7 C -0.1487(3) 0.0022(2) -0.09954(18) 0.0367(13) Uani 0.3700(15) 1 d DG U P A -1
H7 H -0.208029 0.018934 -0.140249 0.044 Uiso 0.3700(15) 1 calc R . P A -1
C8 C -0.1441(3) -0.1125(2) -0.07850(18) 0.0324(12) Uani 0.3700(15) 1 d DG U P A -1
H8 H -0.200282 -0.173817 -0.104895 0.039 Uiso 0.3700(15) 1 calc R . P A -1
C9 C -0.0571(2) -0.13685(15) -0.01877(15) 0.0285(10) Uani 0.3700(15) 1 d DG U P A -1
H9 H -0.054130 -0.214900 -0.004581 0.034 Uiso 0.3700(15) 1 calc R . P A -1
Cl2A Cl -0.0639(3) 0.18435(12) -0.04512(18) 0.066(2) Uani 0.1300(15) 1 d D U P A -2
Cl3A Cl -0.1488(3) -0.07642(16) -0.10676(13) 0.053(2) Uani 0.1300(15) 1 d D U P A -2
C4A C -0.0008(2) 0.07081(9) -0.00095(13) 0.0269(12) Uani 0.1300(15) 1 d D U P A -2
C5A C -0.0393(2) -0.04391(10) -0.02748(12) 0.0274(12) Uani 0.1300(15) 1 d D U P A -2
C6A C 0.0132(3) -0.13354(8) 0.00980(13) 0.0283(14) Uani 0.1300(15) 1 d D U P A -2
H6A H -0.014002 -0.211367 -0.007296 0.034 Uiso 0.1300(15) 1 calc R . P A -2
C7A C 0.1053(3) -0.10946(12) 0.07189(16) 0.0291(17) Uani 0.1300(15) 1 d D U P A -2
H7A H 0.141987 -0.170557 0.096239 0.035 Uiso 0.1300(15) 1 calc R . P A -2
C8A C 0.1434(3) 0.00467(13) 0.09828(15) 0.032(2) Uani 0.1300(15) 1 d D U P A -2
H8A H 0.204687 0.021062 0.141349 0.038 Uiso 0.1300(15) 1 calc R . P A -2
C9A C 0.0915(3) 0.09442(10) 0.06136(14) 0.0295(16) Uani 0.1300(15) 1 d D U P A -2
H9A H 0.119042 0.172122 0.078641 0.035 Uiso 0.1300(15) 1 calc R . P A -2

loop_
_atom_site_aniso_label
_atom_site_aniso_U_11
_atom_site_aniso_U_22
_atom_site_aniso_U_33
_atom_site_aniso_U_23
_atom_site_aniso_U_13
_atom_site_aniso_U_12
Sn11 0.01090(6) 0.01358(7) 0.01277(6) 0.00122(4) 0.00095(4) 0.00168(4)
Fe21 0.01085(13) 0.02082(15) 0.01657(14) 0.00508(11) 0.00143(10) 0.00180(11)
O201 0.0244(9) 0.0657(13) 0.0172(8) -0.0021(8) 0.0040(6) 0.0026(8)
O202 0.0228(8) 0.0236(9) 0.0498(11) 0.0122(8) 0.0039(7) 0.0022(7)
N101 0.0122(8) 0.0160(8) 0.0173(8) 0.0013(6) 0.0018(6) 0.0012(6)
N102 0.0158(8) 0.0157(8) 0.0140(8) 0.0010(6) 0.0015(6) 0.0031(6)
N103 0.0137(8) 0.0159(8) 0.0154(8) 0.0007(6) -0.0002(6) 0.0021(6)
N104 0.0143(8) 0.0146(8) 0.0147(8) 0.0010(6) 0.0011(6) 0.0030(6)
N105 0.0140(8) 0.0202(9) 0.0177(8) 0.0024(7) 0.0024(6) 0.0045(6)
N106 0.0197(9) 0.0170(8) 0.0180(8) -0.0015(7) -0.0002(7) 0.0007(7)
N107 0.0146(8) 0.0166(8) 0.0164(8) 0.0024(6) 0.0008(6) 0.0028(6)
N108 0.0153(8) 0.0153(8) 0.0191(8) 0.0011(6) 0.0013(6) 0.0020(6)
C101 0.0126(9) 0.0149(9) 0.0212(10) 0.0014(7) 0.0004(7) 0.0036(7)
C102 0.0151(9) 0.0165(10) 0.0225(10) 0.0042(8) 0.0038(7) 0.0031(7)
C103 0.0141(9) 0.0179(10) 0.0202(10) 0.0043(8) 0.0023(7) 0.0052(7)
C104 0.0117(9) 0.0193(10) 0.0170(9) 0.0040(7) 0.0019(7) 0.0043(7)
C105 0.0142(9) 0.0216(10) 0.0138(9) 0.0012(7) 0.0010(7) 0.0045(7)
C106 0.0167(9) 0.0218(10) 0.0154(9) -0.0024(8) -0.0019(7) 0.0039(8)
C107 0.0198(10) 0.0213(10) 0.0151(9) -0.0032(8) -0.0018(7) 0.0035(8)
C108 0.0162(9) 0.0182(10) 0.0175(9) -0.0025(7) -0.0017(7) 0.0023(7)
C109 0.0162(9) 0.0160(9) 0.0193(10) 0.0001(7) -0.0026(7) 0.0022(7)
C110 0.0167(9) 0.0183(10) 0.0208(10) 0.0015(8) -0.0008(8) 0.0009(8)
C111 0.0147(9) 0.0178(10) 0.0196(10) 0.0017(8) -0.0003(7) 0.0022(7)
C112 0.0113(8) 0.0173(9) 0.0161(9) 0.0030(7) 0.0019(7) 0.0021(7)
C113 0.0125(9) 0.0177(9) 0.0144(9) 0.0025(7) 0.0011(7) 0.0033(7)
C114 0.0114(8) 0.0192(10) 0.0153(9) -0.0001(7) -0.0001(7) 0.0039(7)
C115 0.0124(9) 0.0178(9) 0.0169(9) -0.0001(7) 0.0009(7) 0.0037(7)
C116 0.0136(9) 0.0164(9) 0.0172(9) 0.0002(7) 0.0000(7) 0.0031(7)
C117 0.0270(11) 0.0177(10) 0.0269(11) 0.0013(8) 0.0059(9) 0.0034(8)
C118 0.0324(13) 0.0151(10) 0.0424(14) 0.0056(9) 0.0126(11) -0.0014(9)
C119 0.0286(12) 0.0199(11) 0.0355(13) 0.0109(9) 0.0140(10) 0.0036(9)
C120 0.0209(10) 0.0227(11) 0.0246(11) 0.0067(8) 0.0069(8) 0.0074(8)
C121 0.0214(10) 0.0285(11) 0.0145(9) 0.0000(8) 0.0004(8) 0.0037(9)
C122 0.0268(11) 0.0347(13) 0.0174(10) -0.0064(9) 0.0043(8) 0.0038(10)
C123 0.0350(13) 0.0279(12) 0.0225(11) -0.0098(9) 0.0035(9) 0.0051(10)
C124 0.0295(12) 0.0217(11) 0.0214(10) -0.0049(8) 0.0010(9) 0.0023(9)
C125 0.0315(12) 0.0180(10) 0.0263(11) -0.0012(8) -0.0001(9) 0.0017(9)
C126 0.0414(14) 0.0159(11) 0.0347(13) 0.0033(9) -0.0018(11) 0.0000(10)
C127 0.0365(13) 0.0225(11) 0.0272(12) 0.0099(9) 0.0015(10) -0.0009(10)
C128 0.0264(11) 0.0202(10) 0.0203(10) 0.0034(8) 0.0025(8) 0.0024(8)
C129 0.0133(9) 0.0234(10) 0.0170(9) 0.0024(8) 0.0005(7) 0.0040(8)
C130 0.0146(9) 0.0279(11) 0.0172(9) -0.0027(8) 0.0017(7) 0.0057(8)
C131 0.0174(10) 0.0214(10) 0.0209(10) -0.0058(8) -0.0010(8) 0.0060(8)
C132 0.0152(9) 0.0184(10) 0.0230(10) -0.0006(8) 0.0008(8) 0.0039(8)
C201 0.0118(9) 0.0320(12) 0.0181(10) 0.0061(8) 0.0024(7) 0.0012(8)
C202 0.0099(9) 0.0291(11) 0.0283(11) 0.0093(9) 0.0037(8) 0.0023(8)
C203 0.0103(9) 0.0249(11) 0.0272(11) -0.0002(9) 0.0033(8) 0.0009(8)
C204 0.0097(9) 0.0268(11) 0.0203(10) 0.0021(8) 0.0019(7) 0.0021(8)
C205 0.0122(9) 0.0253(11) 0.0194(10) 0.0023(8) 0.0022(7) 0.0030(8)
C206 0.0198(11) 0.0526(16) 0.0171(10) 0.0016(10) 0.0014(8) 0.0006(10)
C207 0.0143(10) 0.0406(14) 0.0511(16) 0.0262(12) 0.0049(10) 0.0022(10)
C208 0.0228(12) 0.0301(13) 0.0438(14) -0.0082(11) 0.0088(10) -0.0033(10)
C209 0.0186(10) 0.0435(14) 0.0201(10) 0.0041(9) -0.0021(8) 0.0078(10)
C210 0.0239(11) 0.0259(12) 0.0353(13) -0.0008(10) 0.0036(9) 0.0077(9)
C211 0.0118(9) 0.0369(13) 0.0211(11) 0.0088(9) 0.0008(8) -0.0009(9)
C212 0.0156(10) 0.0271(11) 0.0278(11) 0.0094(9) 0.0022(8) 0.0079(8)
Cl2 0.0362(10) 0.0595(13) 0.0286(9) 0.0096(9) -0.0037(7) 0.0155(9)
Cl3 0.0385(10) 0.0389(10) 0.0419(10) -0.0139(8) 0.0105(8) -0.0065(8)
C4 0.017(2) 0.036(2) 0.025(2) 0.0026(19) 0.0061(17) 0.0086(18)
C5 0.017(2) 0.035(2) 0.028(2) 0.0049(18) 0.0066(18) 0.0066(18)
C6 0.021(2) 0.040(2) 0.035(2) 0.009(2) 0.001(2) 0.008(2)
C7 0.026(3) 0.051(3) 0.032(3) 0.006(3) -0.006(2) 0.004(3)
C8 0.022(2) 0.047(3) 0.027(2) 0.004(2) -0.002(2) 0.002(2)
C9 0.023(2) 0.037(2) 0.025(2) 0.002(2) 0.0063(19) 0.005(2)
Cl2A 0.089(5) 0.051(4) 0.066(4) 0.017(3) 0.020(4) 0.033(4)
Cl3A 0.032(3) 0.085(5) 0.037(3) -0.018(3) -0.008(2) -0.005(3)
C4A 0.017(2) 0.037(2) 0.028(2) 0.005(2) 0.006(2) 0.008(2)
C5A 0.019(2) 0.038(2) 0.026(2) 0.003(2) 0.005(2) 0.006(2)
C6A 0.020(3) 0.039(3) 0.027(3) 0.001(3) 0.007(2) 0.007(3)
C7A 0.019(3) 0.042(3) 0.029(3) 0.001(3) 0.004(3) 0.009(3)
C8A 0.021(4) 0.044(4) 0.031(4) 0.000(4) 0.003(4) 0.006(4)
C9A 0.019(3) 0.039(3) 0.031(3) 0.002(3) 0.006(3) 0.006(3)

loop_
_atom_type_symbol
_atom_type_description
_atom_type_scat_dispersion_real
_atom_type_scat_dispersion_imag
_atom_type_scat_source
C C 0.0033 0.0016 'International Tables Vol C Tables 4.2.6.8 and 6.1.1.4'
H H 0.0000 0.0000 'International Tables Vol C Tables 4.2.6.8 and 6.1.1.4'
Cl Cl 0.1484 0.1585 'International Tables Vol C Tables 4.2.6.8 and 6.1.1.4'
Fe Fe 0.3463 0.8444 'International Tables Vol C Tables 4.2.6.8 and 6.1.1.4'
N N 0.0061 0.0033 'International Tables Vol C Tables 4.2.6.8 and 6.1.1.4'
O O 0.0106 0.0060 'International Tables Vol C Tables 4.2.6.8 and 6.1.1.4'
Sn Sn -0.6537 1.4246 'International Tables Vol C Tables 4.2.6.8 and 6.1.1.4'

loop_
_geom_angle_atom_site_label_1
_geom_angle_atom_site_label_2
_geom_angle_atom_site_label_3
_geom_angle
N101 Sn11 Fe21 106.26(4)
N102 Sn11 Fe21 109.04(4)
N102 Sn11 N101 80.85(6)
N103 Sn11 Fe21 121.38(4)
N103 Sn11 N101 132.27(6)
N103 Sn11 N102 81.18(6)
N103 Sn11 N104 81.13(6)
N104 Sn11 Fe21 116.37(4)
N104 Sn11 N101 80.53(6)
N104 Sn11 N102 134.09(6)
C201 Fe21 Sn11 102.33(6)
C201 Fe21 C202 39.46(9)
C201 Fe21 C203 66.44(8)
C201 Fe21 C205 39.81(8)
C202 Fe21 Sn11 95.77(6)
C203 Fe21 Sn11 123.15(6)
C203 Fe21 C202 39.29(8)
C204 Fe21 Sn11 162.07(6)
C204 Fe21 C201 67.05(8)
C204 Fe21 C202 66.73(8)
C204 Fe21 C203 40.07(8)
C204 Fe21 C205 39.55(8)
C205 Fe21 Sn11 138.18(6)
C205 Fe21 C202 66.15(8)
C205 Fe21 C203 66.29(8)
C211 Fe21 Sn11 87.93(7)
C211 Fe21 C201 156.02(9)
C211 Fe21 C202 118.73(10)
C211 Fe21 C203 89.75(9)
C211 Fe21 C204 96.99(9)
C211 Fe21 C205 133.88(9)
C211 Fe21 C212 96.47(10)
C212 Fe21 Sn11 87.30(7)
C212 Fe21 C201 105.52(10)
C212 Fe21 C202 144.71(10)
C212 Fe21 C203 149.20(9)
C212 Fe21 C204 109.14(9)
C212 Fe21 C205 88.37(9)
C101 N101 Sn11 123.52(13)
C104 N101 Sn11 123.73(13)
C104 N101 C101 108.32(16)
C105 N102 Sn11 125.00(13)
C105 N102 C108 108.48(16)
C108 N102 Sn11 125.39(13)
C109 N103 Sn11 124.30(13)
C112 N103 Sn11 124.97(13)
C112 N103 C109 108.19(16)
C113 N104 Sn11 125.01(13)
C113 N104 C116 108.44(16)
C116 N104 Sn11 123.72(13)
C104 N105 C105 123.24(17)
C109 N106 C108 122.81(18)
C112 N107 C113 122.90(17)
C101 N108 C116 122.61(17)
N101 C101 C102 108.48(17)
N108 C101 N101 128.40(18)
N108 C101 C102 123.10(18)
C103 C102 C101 107.10(17)
C117 C102 C101 131.3(2)
C117 C102 C103 121.50(19)
C102 C103 C104 107.20(17)
C120 C103 C102 120.95(19)
C120 C103 C104 131.81(19)
N101 C104 C103 108.87(17)
N105 C104 N101 127.72(18)
N105 C104 C103 123.30(18)
N102 C105 C106 108.91(17)
N105 C105 N102 127.74(18)
N105 C105 C106 123.18(18)
C107 C106 C105 106.92(17)
C121 C106 C105 131.4(2)
C121 C106 C107 121.63(19)
C106 C107 C108 107.01(18)
C106 C107 C124 120.43(19)
C124 C107 C108 132.4(2)
N102 C108 C107 108.64(17)
N106 C108 N102 127.79(18)
N106 C108 C107 123.42(19)
N103 C109 C110 108.58(17)
N106 C109 N103 128.06(18)
N106 C109 C110 123.10(18)
C111 C110 C109 107.07(18)
C125 C110 C109 131.4(2)
C125 C110 C111 121.33(19)
C110 C111 C112 107.56(17)
C128 C111 C110 121.32(19)
C128 C111 C112 131.04(19)
N103 C112 C111 108.56(17)
N107 C112 N103 128.14(18)
N107 C112 C111 123.27(17)
N104 C113 C114 108.91(16)
N107 C113 N104 127.86(17)
N107 C113 C114 123.22(17)
C115 C114 C113 107.01(16)
C129 C114 C113 131.94(19)
C129 C114 C115 121.01(18)
C114 C115 C116 106.80(17)
C132 C115 C114 120.89(18)
C132 C115 C116 132.24(19)
N104 C116 C115 108.77(17)
N108 C116 N104 127.57(18)
N108 C116 C115 123.43(18)
C102 C117 H117 121.4
C102 C117 C118 117.3(2)
C118 C117 H117 121.4
C117 C118 H118 119.3
C117 C118 C119 121.4(2)
C119 C118 H118 119.3
C118 C119 H119 119.3
C120 C119 C118 121.4(2)
C120 C119 H119 119.3
C103 C120 H120 121.3
C119 C120 C103 117.4(2)
C119 C120 H120 121.3
C106 C121 H121 121.4
C122 C121 C106 117.1(2)
C122 C121 H121 121.4
C121 C122 H122 119.2
C121 C122 C123 121.6(2)
C123 C122 H122 119.2
C122 C123 H123 119.2
C124 C123 C122 121.7(2)
C124 C123 H123 119.2
C107 C124 H124 121.3
C123 C124 C107 117.4(2)
C123 C124 H124 121.3
C110 C125 H125 121.4
C126 C125 C110 117.2(2)
C126 C125 H125 121.4
C125 C126 H126 119.2
C125 C126 C127 121.7(2)
C127 C126 H126 119.2
C126 C127 H127 119.3
C128 C127 C126 121.3(2)
C128 C127 H127 119.3
C111 C128 H128 121.4
C127 C128 C111 117.1(2)
C127 C128 H128 121.4
C114 C129 H129 121.3
C130 C129 C114 117.40(19)
C130 C129 H129 121.3
C129 C130 H130 119.1
C129 C130 C131 121.80(19)
C131 C130 H130 119.1
C130 C131 H131 119.3
C132 C131 C130 121.32(19)
C132 C131 H131 119.3
C115 C132 H132 121.2
C131 C132 C115 117.55(19)
C131 C132 H132 121.2
C202 C201 Fe21 71.14(12)
C202 C201 C205 107.69(18)
C202 C201 C206 127.1(2)
C205 C201 Fe21 70.25(11)
C205 C201 C206 124.7(2)
C206 C201 Fe21 130.11(15)
C201 C202 Fe21 69.41(11)
C201 C202 C207 126.2(2)
C203 C202 Fe21 69.70(12)
C203 C202 C201 108.05(19)
C203 C202 C207 125.2(2)
C207 C202 Fe21 133.34(15)
C202 C203 Fe21 71.01(12)
C202 C203 C204 108.29(19)
C202 C203 C208 126.3(2)
C204 C203 Fe21 69.41(11)
C204 C203 C208 125.3(2)
C208 C203 Fe21 128.97(15)
C203 C204 Fe21 70.52(11)
C203 C204 C209 126.4(2)
C205 C204 Fe21 70.74(11)
C205 C204 C203 107.34(18)
C205 C204 C209 126.2(2)
C209 C204 Fe21 126.69(14)
C201 C205 Fe21 69.93(12)
C201 C205 C210 125.0(2)
C204 C205 Fe21 69.71(12)
C204 C205 C201 108.57(19)
C204 C205 C210 126.33(19)
C210 C205 Fe21 129.14(15)
C201 C206 H20A 109.5
C201 C206 H20B 109.5
C201 C206 H20C 109.5
H20A C206 H20B 109.5
H20A C206 H20C 109.5
H20B C206 H20C 109.5
C202 C207 H20D 109.5
C202 C207 H20E 109.5
C202 C207 H20F 109.5
H20D C207 H20E 109.5
H20D C207 H20F 109.5
H20E C207 H20F 109.5
C203 C208 H20G 109.5
C203 C208 H20H 109.5
C203 C208 H20I 109.5
H20G C208 H20H 109.5
H20G C208 H20I 109.5
H20H C208 H20I 109.5
C204 C209 H20J 109.5
C204 C209 H20K 109.5
C204 C209 H20L 109.5
H20J C209 H20K 109.5
H20J C209 H20L 109.5
H20K C209 H20L 109.5
C205 C210 H21A 109.5
C205 C210 H21B 109.5
C205 C210 H21C 109.5
H21A C210 H21B 109.5
H21A C210 H21C 109.5
H21B C210 H21C 109.5
O201 C211 Fe21 175.58(19)
O202 C212 Fe21 176.40(19)
C5 C4 Cl2 121.1
C9 C4 Cl2 119.2
C9 C4 C5 119.7
C4 C5 Cl3 121.2
C6 C5 Cl3 119.2
C6 C5 C4 119.6
C5 C6 H6 119.8
C7 C6 C5 120.4
C7 C6 H6 119.8
C6 C7 H7 120.0
C6 C7 C8 119.9
C8 C7 H7 120.0
C7 C8 H8 120.0
C9 C8 C7 119.9
C9 C8 H8 120.0
C4 C9 H9 119.8
C8 C9 C4 120.4
C8 C9 H9 119.8
C5A C4A Cl2A 121.138(8)
C9A C4A Cl2A 119.167(8)
C9A C4A C5A 119.687(8)
C4A C5A Cl3A 121.186(9)
C6A C5A Cl3A 119.190(9)
C6A C5A C4A 119.615(7)
C5A C6A H6A 119.8
C7A C6A C5A 120.422(9)
C7A C6A H6A 119.8
C6A C7A H7A 120.0
C6A C7A C8A 119.915(8)
C8A C7A H7A 120.0
C7A C8A H8A 120.0
C9A C8A C7A 119.942(8)
C9A C8A H8A 120.0
C4A C9A H9A 119.8
C8A C9A C4A 120.390(8)
C8A C9A H9A 119.8

loop_
_geom_bond_atom_site_label_1
_geom_bond_atom_site_label_2
_geom_bond_distance
Sn11 Fe21 2.5316(3)
Sn11 N101 2.1716(16)
Sn11 N102 2.1709(16)
Sn11 N103 2.1564(16)
Sn11 N104 2.1648(16)
Fe21 C201 2.120(2)
Fe21 C202 2.143(2)
Fe21 C203 2.126(2)
Fe21 C204 2.111(2)
Fe21 C205 2.124(2)
Fe21 C211 1.773(2)
Fe21 C212 1.779(2)
O201 C211 1.160(3)
O202 C212 1.157(3)
N101 C101 1.403(3)
N101 C104 1.402(2)
N102 C105 1.392(2)
N102 C108 1.393(3)
N103 C109 1.408(3)
N103 C112 1.406(2)
N104 C113 1.393(2)
N104 C116 1.396(2)
N105 C104 1.324(3)
N105 C105 1.350(3)
N106 C108 1.353(3)
N106 C109 1.325(3)
N107 C112 1.321(3)
N107 C113 1.352(3)
N108 C101 1.324(3)
N108 C116 1.353(3)
C101 C102 1.470(3)
C102 C103 1.409(3)
C102 C117 1.399(3)
C103 C104 1.461(3)
C103 C120 1.408(3)
C105 C106 1.445(3)
C106 C107 1.416(3)
C106 C121 1.412(3)
C107 C108 1.448(3)
C107 C124 1.416(3)
C109 C110 1.467(3)
C110 C111 1.407(3)
C110 C125 1.401(3)
C111 C112 1.462(3)
C111 C128 1.404(3)
C113 C114 1.443(3)
C114 C115 1.422(3)
C114 C129 1.413(3)
C115 C116 1.446(3)
C115 C132 1.414(3)
C117 H117 0.9500
C117 C118 1.400(3)
C118 H118 0.9500
C118 C119 1.408(3)
C119 H119 0.9500
C119 C120 1.394(3)
C120 H120 0.9500
C121 H121 0.9500
C121 C122 1.390(3)
C122 H122 0.9500
C122 C123 1.414(3)
C123 H123 0.9500
C123 C124 1.393(3)
C124 H124 0.9500
C125 H125 0.9500
C125 C126 1.395(3)
C126 H126 0.9500
C126 C127 1.406(4)
C127 H127 0.9500
C127 C128 1.399(3)
C128 H128 0.9500
C129 H129 0.9500
C129 C130 1.389(3)
C130 H130 0.9500
C130 C131 1.419(3)
C131 H131 0.9500
C131 C132 1.393(3)
C132 H132 0.9500
C201 C202 1.439(3)
C201 C205 1.445(3)
C201 C206 1.510(3)
C202 C203 1.435(3)
C202 C207 1.513(3)
C203 C204 1.451(3)
C203 C208 1.506(3)
C204 C205 1.433(3)
C204 C209 1.510(3)
C205 C210 1.512(3)
C206 H20A 0.9800
C206 H20B 0.9800
C206 H20C 0.9800
C207 H20D 0.9800
C207 H20E 0.9800
C207 H20F 0.9800
C208 H20G 0.9800
C208 H20H 0.9800
C208 H20I 0.9800
C209 H20J 0.9800
C209 H20K 0.9800
C209 H20L 0.9800
C210 H21A 0.9800
C210 H21B 0.9800
C210 H21C 0.9800
Cl2 C4 1.7312
Cl3 C5 1.7312
C4 C5 1.4047
C4 C9 1.3978
C5 C6 1.3979
C6 H6 0.9500
C6 C7 1.3937
C7 H7 0.9500
C7 C8 1.3972
C8 H8 0.9500
C8 C9 1.3933
C9 H9 0.9500
Cl2A C4A 1.73124(9)
Cl3A C5A 1.73123(10)
C4A C5A 1.40468(9)
C4A C9A 1.39777(9)
C5A C6A 1.39787(9)
C6A H6A 0.9500
C6A C7A 1.39368(10)
C7A H7A 0.9500
C7A C8A 1.39724(10)
C8A H8A 0.9500
C8A C9A 1.39328(9)
C9A H9A 0.9500
